data_2200097
loop_
_publ_author_name
'Kubo, Kanji'
'Mori, Akira'

_publ_section_title
;
 4-Cyanophenyl 4-<i>n</i>-dodecanyloxybenzoate
;
_journal_issue 2
_journal_name_full 'Acta Crystallographica Section E'
_journal_page_first o113
_journal_page_last o115
_journal_paper_doi 10.1107/S1600536801000903
_journal_volume 57
_journal_year 2001
_chemical_formula_moiety 'C26 H33 N O3'
_chemical_formula_sum 'C26 H33 N O3'
_chemical_formula_weight 407.53
_chemical_name_systematic
;
 ?
;
_space_group_IT_number 2
_symmetry_cell_setting triclinic
_symmetry_space_group_name_Hall '-P 1'
_symmetry_space_group_name_H-M 'P -1'
_audit_creation_method SHELXL-97
_cell_angle_alpha 95.381(5)
_cell_angle_beta 94.530(5)
_cell_angle_gamma 104.686(5)
_cell_formula_units_Z 2
_cell_length_a 11.031(5)
_cell_length_b 16.639(5)
_cell_length_c 6.813(5)
_cell_measurement_reflns_used 18
_cell_measurement_temperature 296(2)
_cell_measurement_theta_max 18.0
_cell_measurement_theta_min 9.1
_cell_volume 1197.4(11)
_computing_cell_refinement ' CAD-4 Software'
_computing_data_collection ' CAD-4 Software (Enraf-Nonius, 1989)'
_computing_data_reduction ' MolEN (Fair, 1990)'
_computing_molecular_graphics 'Xtal_GX (Hall & du Boulay, 1995)'
_computing_publication_material SHELXL97
_computing_structure_refinement 'SHELXL97 (Sheldrick, 1997)'
_computing_structure_solution ' SIR97 (Altomare et al., 1997)'
_diffrn_ambient_temperature 296(2)
_diffrn_measured_fraction_theta_full .000
_diffrn_measured_fraction_theta_max .999
_diffrn_measurement_device_type 'Enraf-Nonius FR590'
_diffrn_measurement_method \w--2\q
_diffrn_radiation_monochromator graphite
_diffrn_radiation_source 'fine-focus sealed tube'
_diffrn_radiation_type MoK\a
_diffrn_radiation_wavelength .71073
_diffrn_reflns_av_R_equivalents .039
_diffrn_reflns_av_sigmaI/netI .1535
_diffrn_reflns_limit_h_max 14
_diffrn_reflns_limit_h_min -14
_diffrn_reflns_limit_k_max 21
_diffrn_reflns_limit_k_min -21
_diffrn_reflns_limit_l_max 0
_diffrn_reflns_limit_l_min -8
_diffrn_reflns_number 6224
_diffrn_reflns_theta_full .50
_diffrn_reflns_theta_max 27.97
_diffrn_reflns_theta_min 2.76
_diffrn_standards_decay_% 5.7
_diffrn_standards_interval_time 120
_diffrn_standards_number 3
_exptl_absorpt_coefficient_mu .073
_exptl_absorpt_correction_T_max .991
_exptl_absorpt_correction_T_min .961
_exptl_absorpt_correction_type empirical
_exptl_absorpt_process_details 'via \y scans (North et al., 1968)'
_exptl_crystal_colour colorless
_exptl_crystal_density_diffrn 1.130
_exptl_crystal_density_meas ?
_exptl_crystal_description prism
_exptl_crystal_F_000 440
_exptl_crystal_size_max .43
_exptl_crystal_size_mid .43
_exptl_crystal_size_min .10
_refine_diff_density_max .17
_refine_diff_density_min -.17
_refine_ls_extinction_coef .0080(18)
_refine_ls_extinction_method SHELXL97
_refine_ls_goodness_of_fit_ref .911
_refine_ls_hydrogen_treatment constr
_refine_ls_matrix_type full
_refine_ls_number_parameters 272
_refine_ls_number_reflns 5747
_refine_ls_number_restraints 0
_refine_ls_restrained_S_all .911
_refine_ls_R_factor_all .257
_refine_ls_R_factor_gt .059
_refine_ls_shift/su_max <0.001
_refine_ls_shift/su_mean .000
_refine_ls_structure_factor_coef Fsqd
_refine_ls_weighting_details 'calc w = 1/[\s^2^(Fo^2^)+(0.0774P)^2^] where P = (Fo^2^+2Fc^2^)/3'
_refine_ls_weighting_scheme calc
_refine_ls_wR_factor_ref .193
_reflns_number_gt 1764
_reflns_number_total 5747
_reflns_threshold_expression I>2\s(I)
_cod_data_source_file bt6005.cif
_cod_data_source_block I
_cod_depositor_comments
;
The following automatic conversions were performed:

'_exptl_crystal_density_meas' value 'not measured' was changed to '?'
- the value is perceived as not measured.

Automatic conversion script
Id: cif_fix_values 3008 2015-01-20 13:52:24Z robertas 
;
_cod_database_code 2200097
_cod_database_fobs_code 2200097

loop_
_symmetry_equiv_pos_as_xyz
'x, y, z'
'-x, -y, -z'

loop_
_atom_site_label
_atom_site_fract_x
_atom_site_fract_y
_atom_site_fract_z
_atom_site_U_iso_or_equiv
_atom_site_adp_type
_atom_site_calc_flag
_atom_site_refinement_flags
_atom_site_occupancy
_atom_site_disorder_assembly
_atom_site_disorder_group
_atom_site_type_symbol
N1 -.4339(3) .4684(2) 1.2208(4) .1022(11) Uani d . 1 . . N
O1 .0859(2) .44265(15) .6033(3) .0937(8) Uani d . 1 . . O
O2 -.10191(18) .34921(12) .5171(3) .0693(6) Uani d . 1 . . O
O3 .1612(2) .23849(13) -.1957(3) .0838(7) Uani d . 1 . . O
C1 -.3756(3) .4506(2) 1.1026(5) .0717(9) Uani d . 1 . . C
C2 -.3025(3) .42646(17) .9517(4) .0592(8) Uani d . 1 . . C
C3 -.1809(3) .42189(19) 1.0048(4) .0676(9) Uani d . 1 . . C
H3 -.1468 .4350 1.1367 .081 Uiso calc R 1 . . H
C4 -.1101(3) .39797(19) .8635(4) .0689(9) Uani d . 1 . . C
H4 -.0288 .3941 .8992 .083 Uiso calc R 1 . . H
C5 -.1612(3) .38009(17) .6704(4) .0573(8) Uani d . 1 . . C
C6 -.2812(3) .38472(18) .6149(4) .0656(9) Uani d . 1 . . C
H6 -.3148 .3718 .4828 .079 Uiso calc R 1 . . H
C7 -.3520(3) .40885(19) .7571(5) .0700(9) Uani d . 1 . . C
H7 -.4330 .4131 .7206 .084 Uiso calc R 1 . . H
C8 .0215(3) .3854(2) .4936(4) .0645(9) Uani d . 1 . . C
C9 .0585(3) .34436(18) .3163(4) .0565(8) Uani d . 1 . . C
C10 .1759(3) .37957(18) .2563(4) .0636(9) Uani d . 1 . . C
H10 .2296 .4262 .3323 .076 Uiso calc R 1 . . H
C11 .2143(3) .34654(18) .0860(4) .0645(9) Uani d . 1 . . C
H11 .2924 .3714 .0461 .077 Uiso calc R 1 . . H
C12 .1360(3) .27650(19) -.0241(4) .0636(8) Uani d . 1 . . C
C13 .0211(3) .23955(19) .0390(5) .0766(10) Uani d . 1 . . C
H13 -.0305 .1910 -.0327 .092 Uiso calc R 1 . . H
C14 -.0177(3) .27365(19) .2060(4) .0705(9) Uani d . 1 . . C
H14 -.0961 .2488 .2450 .085 Uiso calc R 1 . . H
C15 .2753(3) .27311(19) -.2774(4) .0716(9) Uani d . 1 . . C
H15A .3475 .2752 -.1841 .086 Uiso calc R 1 . . H
H15B .2789 .3294 -.3075 .086 Uiso calc R 1 . . H
C16 .2759(3) .21705(18) -.4639(4) .0703(9) Uani d . 1 . . C
H16A .2057 .2185 -.5576 .084 Uiso calc R 1 . . H
H16B .2630 .1600 -.4324 .084 Uiso calc R 1 . . H
C17 .3964(3) .24100(19) -.5615(4) .0676(9) Uani d . 1 . . C
H17A .4669 .2409 -.4670 .081 Uiso calc R 1 . . H
H17B .4082 .2975 -.5964 .081 Uiso calc R 1 . . H
C18 .3973(3) .18290(19) -.7463(4) .0752(10) Uani d . 1 . . C
H18A .3817 .1262 -.7115 .090 Uiso calc R 1 . . H
H18B .3282 .1846 -.8416 .090 Uiso calc R 1 . . H
C19 .5166(3) .2023(2) -.8441(4) .0779(10) Uani d . 1 . . C
H19A .5862 .2016 -.7483 .093 Uiso calc R 1 . . H
H19B .5314 .2585 -.8819 .093 Uiso calc R 1 . . H
C20 .5168(3) .1428(2) -1.0253(5) .0823(10) Uani d . 1 . . C
H20A .4984 .0864 -.9879 .099 Uiso calc R 1 . . H
H20B .4487 .1450 -1.1221 .099 Uiso calc R 1 . . H
C21 .6362(3) .1583(2) -1.1232(5) .0848(11) Uani d . 1 . . C
H21A .7043 .1554 -1.0272 .102 Uiso calc R 1 . . H
H21B .6552 .2147 -1.1601 .102 Uiso calc R 1 . . H
C22 .6335(3) .0987(2) -1.3043(5) .0925(12) Uani d . 1 . . C
H22A .6062 .0422 -1.2692 .111 Uiso calc R 1 . . H
H22B .5698 .1053 -1.4034 .111 Uiso calc R 1 . . H
C23 .7510(3) .1062(2) -1.3964(6) .1068(13) Uani d . 1 . . C
H23A .8145 .0991 -1.2975 .128 Uiso calc R 1 . . H
H23B .7787 .1628 -1.4304 .128 Uiso calc R 1 . . H
C24 .7486(4) .0477(2) -1.5768(6) .1111(14) Uani d . 1 . . C
H24A .7119 -.0087 -1.5473 .133 Uiso calc R 1 . . H
H24B .6923 .0593 -1.6806 .133 Uiso calc R 1 . . H
C25 .8672(5) .0489(3) -1.6561(8) .163(2) Uani d . 1 . . C
H25A .9225 .0358 -1.5531 .195 Uiso calc R 1 . . H
H25B .9050 .1058 -1.6813 .195 Uiso calc R 1 . . H
C26 .8663(5) -.0062(3) -1.8358(8) .190(3) Uani d . 1 . . C
H26A .9510 .0003 -1.8687 .286 Uiso calc R 1 . . H
H26B .8166 .0079 -1.9428 .286 Uiso calc R 1 . . H
H26C .8306 -.0632 -1.8143 .286 Uiso calc R 1 . . H

loop_
_atom_site_aniso_label
_atom_site_aniso_U_11
_atom_site_aniso_U_22
_atom_site_aniso_U_33
_atom_site_aniso_U_12
_atom_site_aniso_U_13
_atom_site_aniso_U_23
N1 .105(2) .156(3) .073(2) .075(2) .0354(18) .016(2)
O1 .0800(16) .1069(18) .0763(16) .0007(14) .0259(13) -.0290(14)
O2 .0648(14) .0844(14) .0585(13) .0208(12) .0190(11) -.0064(11)
O3 .0859(16) .0890(15) .0721(15) .0163(13) .0343(13) -.0158(12)
C1 .081(2) .089(2) .055(2) .0378(19) .0166(19) .0105(18)
C2 .062(2) .0674(19) .054(2) .0241(16) .0171(16) .0055(16)
C3 .069(2) .094(2) .0455(18) .0304(18) .0130(16) .0042(16)
C4 .061(2) .101(2) .053(2) .0361(18) .0075(16) .0086(18)
C5 .059(2) .0649(18) .0500(19) .0188(15) .0167(16) -.0012(15)
C6 .062(2) .085(2) .0486(18) .0211(17) .0058(16) -.0034(16)
C7 .056(2) .090(2) .067(2) .0257(17) .0124(18) .0040(19)
C8 .058(2) .078(2) .056(2) .0195(18) .0081(17) -.0023(18)
C9 .0598(19) .0607(18) .0532(19) .0226(16) .0143(16) .0025(15)
C10 .062(2) .070(2) .058(2) .0163(16) .0135(16) -.0030(16)
C11 .063(2) .068(2) .065(2) .0201(17) .0201(17) .0040(17)
C12 .069(2) .067(2) .058(2) .0231(17) .0203(17) .0002(17)
C13 .072(2) .077(2) .072(2) .0086(18) .0196(19) -.0152(18)
C14 .064(2) .077(2) .069(2) .0158(17) .0230(17) -.0043(18)
C15 .071(2) .085(2) .061(2) .0245(18) .0209(18) -.0022(17)
C16 .076(2) .078(2) .062(2) .0286(18) .0224(17) .0005(17)
C17 .074(2) .083(2) .0523(19) .0319(18) .0160(17) .0023(17)
C18 .088(2) .086(2) .059(2) .0354(19) .0182(18) -.0014(17)
C19 .085(2) .094(2) .060(2) .035(2) .0192(18) -.0025(18)
C20 .090(3) .094(2) .069(2) .034(2) .028(2) -.0048(19)
C21 .085(2) .104(3) .070(2) .032(2) .0220(19) -.002(2)
C22 .099(3) .109(3) .074(2) .035(2) .034(2) -.006(2)
C23 .101(3) .120(3) .100(3) .032(2) .029(2) -.013(2)
C24 .126(3) .115(3) .098(3) .037(3) .048(3) -.006(2)
C25 .170(5) .140(4) .197(6) .047(4) .115(5) .016(4)
C26 .239(6) .179(5) .178(5) .070(5) .131(5) .011(4)

loop_
_atom_type_symbol
_atom_type_description
_atom_type_scat_dispersion_real
_atom_type_scat_dispersion_imag
_atom_type_scat_source
C C .0033 .0016 'International Tables Vol C Tables 4.2.6.8 and 6.1.1.4'
H H .0000 .0000 'International Tables Vol C Tables 4.2.6.8 and 6.1.1.4'
N N .0061 .0033 'International Tables Vol C Tables 4.2.6.8 and 6.1.1.4'
O O .0106 .0060 'International Tables Vol C Tables 4.2.6.8 and 6.1.1.4'

loop_
_geom_angle_atom_site_label_1
_geom_angle_atom_site_label_2
_geom_angle_atom_site_label_3
_geom_angle
_geom_angle_publ_flag
C1 N1 C26 3.4(2) ?
C8 O2 C5 121.3(2) ?
C12 O3 C15 119.6(2) ?
N1 C1 C2 179.1(4) yes
C7 C2 C3 119.9(3) ?
C7 C2 C1 120.6(3) ?
C3 C2 C1 119.5(3) ?
C4 C3 C2 120.4(3) ?
C5 C4 C3 118.9(3) ?
C4 C5 C6 121.5(3) ?
C4 C5 O2 123.8(3) ?
C6 C5 O2 114.5(3) ?
C5 C6 C7 119.5(3) ?
C2 C7 C6 119.8(3) ?
O1 C8 O2 122.9(3) ?
O1 C8 C9 126.6(3) ?
O2 C8 C9 110.5(3) yes
C14 C9 C10 118.6(3) ?
C14 C9 C8 123.2(3) ?
C10 C9 C8 118.2(3) ?
C11 C10 C9 121.2(3) ?
C12 C11 C10 119.4(3) ?
O3 C12 C11 125.4(3) ?
O3 C12 C13 115.0(3) ?
C11 C12 C13 119.6(3) ?
C14 C13 C12 120.8(3) ?
C13 C14 C9 120.4(3) ?
O3 C15 C16 106.8(2) ?
C15 C16 C17 113.8(2) ?
C16 C17 C18 113.4(2) ?
C19 C18 C17 115.3(3) ?
C18 C19 C20 114.6(3) ?
C21 C20 C19 116.2(3) ?
C20 C21 C22 115.1(3) ?
C23 C22 C21 117.6(3) ?
C22 C23 C24 117.8(3) ?
C25 C24 C23 117.9(4) ?
C24 C25 C26 118.7(5) ?
C25 C26 N1 31.5(3) ?

loop_
_geom_bond_atom_site_label_1
_geom_bond_atom_site_label_2
_geom_bond_site_symmetry_2
_geom_bond_distance
_geom_bond_publ_flag
N1 C1 . 1.133(3) yes
O1 C8 . 1.188(3) yes
O2 C8 . 1.371(3) yes
O2 C5 . 1.400(3) yes
O3 C12 . 1.359(3) yes
O3 C15 . 1.424(3) ?
C1 C2 . 1.444(4) yes
C2 C7 . 1.368(4) ?
C2 C3 . 1.385(4) ?
C3 C4 . 1.379(4) ?
C4 C5 . 1.364(4) ?
C5 C6 . 1.371(4) ?
C6 C7 . 1.384(4) ?
C8 C9 . 1.468(4) yes
C9 C14 . 1.374(4) ?
C9 C10 . 1.390(4) ?
C10 C11 . 1.379(4) ?
C11 C12 . 1.375(4) ?
C12 C13 . 1.382(4) ?
C13 C14 . 1.371(4) ?
C15 C16 . 1.505(4) ?
C16 C17 . 1.513(4) ?
C17 C18 . 1.516(4) ?
C18 C19 . 1.498(4) ?
C19 C20 . 1.508(4) ?
C20 C21 . 1.498(4) ?
C21 C22 . 1.502(4) ?
C22 C23 . 1.467(4) ?
C23 C24 . 1.488(4) ?
C24 C25 . 1.450(5) ?
C25 C26 . 1.458(5) ?

loop_
_geom_torsion_atom_site_label_1
_geom_torsion_atom_site_label_2
_geom_torsion_atom_site_label_3
_geom_torsion_atom_site_label_4
_geom_torsion
_geom_torsion_publ_flag
C7 C2 C3 C4 -1.4(5) ?
C1 C2 C3 C4 179.2(3) ?
C2 C3 C4 C5 .9(5) ?
C3 C4 C5 C6 -.6(5) ?
C3 C4 C5 O2 -175.0(3) ?
C8 O2 C5 C4 -48.2(4) yes
C8 O2 C5 C6 137.0(3) ?
C4 C5 C6 C7 .6(5) ?
O2 C5 C6 C7 175.6(3) ?
C3 C2 C7 C6 1.4(5) ?
C1 C2 C7 C6 -179.1(3) ?
C5 C6 C7 C2 -1.1(5) ?
C5 O2 C8 O1 2.2(5) yes
C5 O2 C8 C9 -176.8(2) yes
O1 C8 C9 C14 174.1(3) ?
O2 C8 C9 C14 -6.9(4) ?
O1 C8 C9 C10 -6.7(5) ?
O2 C8 C9 C10 172.3(3) yes
C14 C9 C10 C11 2.3(4) ?
C8 C9 C10 C11 -177.0(3) ?
C9 C10 C11 C12 -1.3(5) ?
C15 O3 C12 C11 -2.0(5) ?
C15 O3 C12 C13 178.0(3) ?
C10 C11 C12 O3 178.9(3) ?
C10 C11 C12 C13 -1.0(5) ?
O3 C12 C13 C14 -177.5(3) ?
C11 C12 C13 C14 2.4(5) ?
C12 C13 C14 C9 -1.5(5) ?
C10 C9 C14 C13 -.9(5) ?
C8 C9 C14 C13 178.3(3) ?
C12 O3 C15 C16 179.5(3) yes
O3 C15 C16 C17 -175.3(3) ?
C15 C16 C17 C18 178.6(3) ?
C16 C17 C18 C19 -177.9(3) ?
C17 C18 C19 C20 178.8(3) ?
C18 C19 C20 C21 -177.9(3) ?
C19 C20 C21 C22 -179.5(3) ?
C20 C21 C22 C23 -174.8(3) ?
C21 C22 C23 C24 -179.5(3) ?
C22 C23 C24 C25 -173.6(4) ?
C23 C24 C25 C26 -178.3(4) ?
C24 C25 C26 N1 -9.9(3) ?
C1 N1 C26 C25 -27(4) ?

loop_
_cod_related_entry_id
_cod_related_entry_database
_cod_related_entry_code
1 ChemSpider 21133013
